data_1537251
loop_
_publ_author_name
'Gao, S.'
'Cao, R.'
'Bi, W.'
'Lin, Z.'
'Li, X.'

_publ_section_title
;
 Porous structures constructed from [Si Mo12 O40] and [Si W12 O40] Keggin
 units
;
_journal_name_full 'Microporous and Mesoporous Materials'
_journal_page_first 139
_journal_page_last 145
_journal_volume 80
_journal_year 2005
_chemical_formula_sum 'H24 K2 Mo12 O51 Si'
_chemical_name_systematic 'K2 (H2 O)4 H2 Si Mo12 O40 (H2 O)7'
_space_group_IT_number 154
_symmetry_space_group_name_Hall 'P 32 2"'
_symmetry_space_group_name_H-M 'P 32 2 1'
_cell_angle_alpha 90
_cell_angle_beta 90
_cell_angle_gamma 120
_cell_formula_units_Z 3
_cell_length_a 18.9915
_cell_length_b 18.9915
_cell_length_c 12.5935
_cell_volume 3933.649
_citation_journal_id_ASTM MIMMFJ
_cod_data_source_file Gao_MIMMFJ_2005_1749.cif
_cod_data_source_block H24K2Mo12O51Si1
_cod_original_formula_sum 'H24 K2 Mo12 O51 Si1'
_cod_database_code 1537251

loop_
_symmetry_equiv_pos_as_xyz
x,y,z
-y,x-y,z+2/3
-x+y,-x,z+1/3
y,x,-z
-x,-x+y,-z+2/3
x-y,-y,-z+1/3

loop_
_atom_site_label
_atom_site_type_symbol
_atom_site_fract_x
_atom_site_fract_y
_atom_site_fract_z
_atom_site_occupancy
_atom_site_U_iso_or_equiv
Mo6 Mo+6 0.00831 0.63937 0.1417 1 0.0
O7 O-2 -0.2248 0.5771 0.3159 1 0.0
K1 K+1 0.3683 0.7359 0.1667 1 0.0
O1 O-2 0.1796 0.5329 0.2439 1 0.0
O16 O-2 -0.0675 0.5253 0.0969 1 0.0
O14 O-2 -0.0134 0.6892 0.0476 1 0.0
O17 O-2 -0.0579 0.521 0.4098 1 0.0
O24 O-2 0.1162 0.6526 -0.1815 1 0.0
O21 O-2 0.5003 1 0.2255 1 0.0
O22 O-2 -0.2068 0.3162 0.2134 1 0.0
O8 O-2 -0.221 0.397 0.0404 1 0.0
O13 O-2 -0.2252 0.1958 0.3511 1 0.0
O2 O-2 -0.1789 0.4684 0.2422 1 0.0
Mo4 Mo+6 -0.15668 0.29506 0.3244 1 0.0
O11 O-2 0.0929 0.7276 0.2159 1 0.0
O3 O-2 0.0896 0.6251 0.0652 1 0.0
O25 O-2 0.068 0.4741 0.098 1 0.0
O9 O-2 0.2213 0.6019 0.0414 1 0.0
O15 O-2 -0.2067 0.4758 0.4541 1 0.0
Si1 Si+4 0 0.4999 0.3333 1 0.0
O4 O-2 -0.0697 0.6205 0.2465 1 0.0
O6 O-2 -0.0934 0.2729 0.2157 1 0.0
Mo1 Mo+6 0.14632 0.5792 0.13069 1 0.0
O20 O-2 -0.2086 0.1909 0.014 1 0.0
O12 O-2 -0.0918 0.3733 0.0626 1 0.0
O10 O-2 0.0109 0.308 0.0491 1 0.0
O5 O-2 0.0693 0.3797 0.2456 1 0.0
O18 O-2 0.0569 0.4791 0.4067 1 0.0
O19 O-2 0.1367 0.2709 0.165 1 0.0
Mo3 Mo+6 -0.15644 0.54853 0.34217 1 0.0
O26 O-2 0.226 0.938 0.167 0.5 0.0
O23 O-2 0.3549 0.8823 0.1789 1 0.0
Mo2 Mo+6 -0.14623 0.42093 0.13057 1 0.0
Mo5 Mo+6 -0.00834 0.36071 0.14166 1 0.0
